data_7062745
loop_
_publ_author_name
'Bakaev, I. V.'
'Romashev, N. F.'
'Komlyagina, V. I.'
'Samsonenko, D. G.'
'Gushchin, A. L.'

_publ_section_title
;
 Mono(arylhydrazino)acenaphthenones as a platform for the design of NIR
 chromophores based on Pd(ii)-BIAN complexes
;
_journal_issue 40
_journal_name_full 'New Journal of Chemistry'
_journal_page_first 18825
_journal_page_last 18834
_journal_paper_doi 10.1039/D3NJ03832G
_journal_volume 47
_journal_year 2023
_chemical_formula_sum 'C54.5 H52 Cl F3 N4 O5 Pd S'
_chemical_formula_weight 1073.91
_space_group_crystal_system triclinic
_space_group_IT_number 2
_space_group_name_Hall '-P 1'
_space_group_name_H-M_alt 'P -1'
_atom_sites_solution_hydrogens geom
_atom_sites_solution_primary dual
_atom_sites_solution_secondary difmap
_audit_creation_method SHELXL-2019/3
_audit_update_record
;
2023-08-16 deposited with the CCDC.	2023-09-21 downloaded from the CCDC.
;
_cell_angle_alpha 66.407(2)
_cell_angle_beta 81.7972(18)
_cell_angle_gamma 76.684(2)
_cell_formula_units_Z 2
_cell_length_a 11.3743(3)
_cell_length_b 15.8304(4)
_cell_length_c 16.1456(3)
_cell_measurement_reflns_used 12621
_cell_measurement_temperature 170(2)
_cell_measurement_theta_max 28.47
_cell_measurement_theta_min 2.12
_cell_volume 2588.38(11)
_computing_cell_refinement 'CrysAlisPro 1.171.41.116a (Rigaku OD, 2021)'
_computing_data_collection 'CrysAlisPro 1.171.41.116a (Rigaku OD, 2021)'
_computing_data_reduction 'CrysAlisPro 1.171.41.116a (Rigaku OD, 2021)'
_computing_molecular_graphics 'ShelXle (H\"ubschle, 2011)'
_computing_publication_material 'CIFTAB (Sheldrick, 2015)'
_computing_structure_refinement 'SHELXL-2018 (Sheldrick, 2015)'
_computing_structure_solution 'SHELXT-2018 (Sheldrick, 2015)'
_diffrn_ambient_temperature 170(2)
_diffrn_detector 'CCD plate'
_diffrn_detector_area_resol_mean 10.6
_diffrn_detector_type AtlasS2
_diffrn_measured_fraction_theta_full 0.998
_diffrn_measured_fraction_theta_max 0.818
_diffrn_measurement_device 'four-circle diffractometer'
_diffrn_measurement_device_type 'New Xcalibur, AtlasS2'
_diffrn_measurement_method '\w scans'
_diffrn_radiation_monochromator graphite
_diffrn_radiation_probe x-ray
_diffrn_radiation_source 'fine-focus sealed tube'
_diffrn_radiation_type MoK\a
_diffrn_radiation_wavelength 0.71073
_diffrn_reflns_av_R_equivalents 0.0187
_diffrn_reflns_av_unetI/netI 0.0334
_diffrn_reflns_Laue_measured_fraction_full 0.998
_diffrn_reflns_Laue_measured_fraction_max 0.818
_diffrn_reflns_limit_h_max 10
_diffrn_reflns_limit_h_min -15
_diffrn_reflns_limit_k_max 21
_diffrn_reflns_limit_k_min -21
_diffrn_reflns_limit_l_max 20
_diffrn_reflns_limit_l_min -21
_diffrn_reflns_number 22565
_diffrn_reflns_point_group_measured_fraction_full 0.998
_diffrn_reflns_point_group_measured_fraction_max 0.818
_diffrn_reflns_theta_full 25.242
_diffrn_reflns_theta_max 29.110
_diffrn_reflns_theta_min 2.238
_diffrn_source 'sealed X-ray tube'
_diffrn_source_type 'Enhance (Mo) X-ray Source'
_exptl_absorpt_coefficient_mu 0.512
_exptl_absorpt_correction_T_max 1.00000
_exptl_absorpt_correction_T_min 0.99406
_exptl_absorpt_correction_type multi-scan
_exptl_absorpt_process_details
;
CrysAlisPro 1.171.41.116a (Rigaku Oxford Diffraction, 2021)
Empirical absorption correction using spherical harmonics,
implemented in SCALE3 ABSPACK scaling algorithm.
;
_exptl_crystal_colour black
_exptl_crystal_density_diffrn 1.378
_exptl_crystal_description block
_exptl_crystal_F_000 1106
_exptl_crystal_size_max 0.34
_exptl_crystal_size_mid 0.23
_exptl_crystal_size_min 0.14
_refine_diff_density_max 0.997
_refine_diff_density_min -0.501
_refine_diff_density_rms 0.078
_refine_ls_extinction_method none
_refine_ls_goodness_of_fit_ref 1.049
_refine_ls_hydrogen_treatment constr
_refine_ls_matrix_type full
_refine_ls_number_parameters 649
_refine_ls_number_reflns 11389
_refine_ls_number_restraints 79
_refine_ls_restrained_S_all 1.090
_refine_ls_R_factor_all 0.0492
_refine_ls_R_factor_gt 0.0408
_refine_ls_shift/su_max 0.002
_refine_ls_shift/su_mean 0.000
_refine_ls_structure_factor_coef Fsqd
_refine_ls_weighting_details 'w=1/[\s^2^(Fo^2^)+(0.0689P)^2^+1.1528P] where P=(Fo^2^+2Fc^2^)/3'
_refine_ls_weighting_scheme calc
_refine_ls_wR_factor_gt 0.1121
_refine_ls_wR_factor_ref 0.1168
_reflns_Friedel_coverage 0.000
_reflns_number_gt 9928
_reflns_number_total 11389
_reflns_threshold_expression 'I > 2\s(I)'
_cod_data_source_file d3nj03832g2.cif
_cod_data_source_block nk34
_cod_depositor_comments 'Adding full bibliography for 7062743--7062746.cif.'
_cod_original_cell_volume 2588.39(11)
_cod_database_code 7062745
_shelx_shelxl_version_number 2019/3
_shelx_space_group_comment
;
The symmetry employed for this shelxl refinement is uniquely defined
by the following loop, which should always be used as a source of
symmetry information in preference to the above space-group names.
They are only intended as comments.
;
_shelx_estimated_absorpt_t_min 0.845
_shelx_estimated_absorpt_t_max 0.932

loop_
_space_group_symop_operation_xyz
'x, y, z'
'-x, -y, -z'

loop_
_atom_site_label
_atom_site_type_symbol
_atom_site_fract_x
_atom_site_fract_y
_atom_site_fract_z
_atom_site_U_iso_or_equiv
_atom_site_adp_type
_atom_site_occupancy
_atom_site_site_symmetry_order
_atom_site_calc_flag
_atom_site_refinement_flags_posn
_atom_site_refinement_flags_adp
_atom_site_refinement_flags_occupancy
_atom_site_disorder_assembly
_atom_site_disorder_group
Pd1 Pd 0.71918(2) 0.32200(2) 0.20624(2) 0.02559(7) Uani 1 1 d . . . . .
N11 N 0.71701(18) 0.18248(14) 0.24933(14) 0.0279(4) Uani 1 1 d . . . . .
N12 N 0.55142(17) 0.32103(14) 0.27337(13) 0.0268(4) Uani 1 1 d . . . . .
C101 C 0.6229(2) 0.15945(17) 0.30030(17) 0.0306(5) Uani 1 1 d . . . . .
C102 C 0.5277(2) 0.23773(18) 0.31088(16) 0.0297(5) Uani 1 1 d . . . . .
C103 C 0.4201(2) 0.19781(19) 0.35532(17) 0.0353(6) Uani 1 1 d . . . . .
C104 C 0.4543(3) 0.1006(2) 0.37281(18) 0.0379(6) Uani 1 1 d . . . . .
C105 C 0.5752(3) 0.07273(19) 0.34285(18) 0.0366(6) Uani 1 1 d . . . . .
C106 C 0.6190(3) -0.0197(2) 0.3549(2) 0.0443(7) Uani 1 1 d . . . . .
H106 H 0.698910 -0.039303 0.333924 0.053 Uiso 1 1 calc R U . . .
C107 C 0.5413(3) -0.0846(2) 0.3994(2) 0.0527(8) Uani 1 1 d . . . . .
H107 H 0.570999 -0.149087 0.409938 0.063 Uiso 1 1 calc R U . . .
C108 C 0.4248(3) -0.0578(2) 0.4278(2) 0.0533(8) Uani 1 1 d . . . . .
H108 H 0.375829 -0.103927 0.457234 0.064 Uiso 1 1 calc R U . . .
C109 C 0.3758(3) 0.0367(2) 0.4144(2) 0.0454(7) Uani 1 1 d . . . . .
C110 C 0.2562(3) 0.0767(2) 0.4365(2) 0.0519(8) Uani 1 1 d . . . . .
H110 H 0.198608 0.037116 0.464139 0.062 Uiso 1 1 calc R U . . .
C111 C 0.2224(3) 0.1700(3) 0.4191(2) 0.0501(8) Uani 1 1 d . . . . .
H111 H 0.141574 0.193637 0.435134 0.060 Uiso 1 1 calc R U . . .
C112 C 0.3029(2) 0.2335(2) 0.37784(19) 0.0411(6) Uani 1 1 d . . . . .
H112 H 0.277175 0.298542 0.366072 0.049 Uiso 1 1 calc R U . . .
C113 C 0.8022(2) 0.11485(16) 0.22108(17) 0.0296(5) Uani 1 1 d . . . . .
C114 C 0.9063(2) 0.06704(18) 0.26853(18) 0.0359(6) Uani 1 1 d . . . . .
C115 C 0.9831(3) -0.0002(2) 0.2412(2) 0.0416(6) Uani 1 1 d . . . . .
H115 H 1.053161 -0.035481 0.273808 0.050 Uiso 1 1 calc R U . . .
C116 C 0.9606(3) -0.0175(2) 0.1677(2) 0.0429(7) Uani 1 1 d . . . . .
C117 C 0.8591(3) 0.0347(2) 0.1202(2) 0.0443(7) Uani 1 1 d . . . . .
H117 H 0.844360 0.024129 0.069011 0.053 Uiso 1 1 calc R U . . .
C118 C 0.7778(3) 0.10198(19) 0.14488(19) 0.0375(6) Uani 1 1 d . . . . .
C119 C 0.6687(3) 0.1586(3) 0.0919(2) 0.0564(9) Uani 1 1 d . . . . .
H11A H 0.673050 0.146037 0.036660 0.085 Uiso 1 1 calc R U . . .
H11B H 0.666407 0.225559 0.075578 0.085 Uiso 1 1 calc R U . . .
H11C H 0.595280 0.141076 0.128715 0.085 Uiso 1 1 calc R U . . .
C120 C 0.9329(3) 0.0876(2) 0.3463(2) 0.0514(8) Uani 1 1 d . . . . .
H12A H 1.002847 0.041763 0.376623 0.077 Uiso 1 1 calc R U . . .
H12B H 0.862411 0.083616 0.389411 0.077 Uiso 1 1 calc R U . . .
H12C H 0.950861 0.150991 0.323583 0.077 Uiso 1 1 calc R U . . .
C121 C 1.0441(4) -0.0932(3) 0.1411(3) 0.0639(10) Uani 1 1 d . . . . .
H12D H 1.023015 -0.088157 0.082284 0.096 Uiso 1 1 calc R U . . .
H12E H 1.035374 -0.155129 0.186867 0.096 Uiso 1 1 calc R U . . .
H12F H 1.128077 -0.085428 0.136859 0.096 Uiso 1 1 calc R U . . .
C122 C 0.4572(2) 0.40227(17) 0.26415(17) 0.0280(5) Uani 1 1 d . . . . .
C123 C 0.4195(2) 0.43181(19) 0.33603(18) 0.0341(6) Uani 1 1 d . . . . .
C124 C 0.3370(2) 0.5163(2) 0.3174(2) 0.0407(6) Uani 1 1 d . . . . .
H124 H 0.310261 0.538693 0.364664 0.049 Uiso 1 1 calc R U . . .
C125 C 0.2922(2) 0.5692(2) 0.2319(2) 0.0414(7) Uani 1 1 d . . . . .
C126 C 0.3280(2) 0.53409(19) 0.16410(19) 0.0358(6) Uani 1 1 d . . . . .
H126 H 0.294935 0.567858 0.106461 0.043 Uiso 1 1 calc R U . . .
C127 C 0.4110(2) 0.45083(17) 0.17857(17) 0.0298(5) Uani 1 1 d . . . . .
C128 C 0.4461(2) 0.41288(19) 0.10463(18) 0.0349(6) Uani 1 1 d . . . . .
H12G H 0.398865 0.453420 0.051841 0.052 Uiso 1 1 calc R U . . .
H12H H 0.429578 0.349158 0.126492 0.052 Uiso 1 1 calc R U . . .
H12I H 0.532479 0.411386 0.087497 0.052 Uiso 1 1 calc R U . . .
C129 C 0.4637(3) 0.3758(2) 0.42956(19) 0.0419(6) Uani 1 1 d . . . . .
H12J H 0.461697 0.418230 0.460552 0.063 Uiso 1 1 calc R U . . .
H12K H 0.546795 0.342235 0.425353 0.063 Uiso 1 1 calc R U . . .
H12L H 0.411311 0.330482 0.463771 0.063 Uiso 1 1 calc R U . . .
C130 C 0.2088(3) 0.6625(2) 0.2131(3) 0.0614(10) Uani 1 1 d . . . . .
H13A H 0.176461 0.684605 0.153365 0.092 Uiso 1 1 calc R U . . .
H13B H 0.253551 0.707986 0.214303 0.092 Uiso 1 1 calc R U . . .
H13C H 0.141916 0.655878 0.259438 0.092 Uiso 1 1 calc R U . . .
O21 O 0.86991(15) 0.29983(12) 0.13218(12) 0.0324(4) Uani 1 1 d . . . . .
N21 N 0.76743(18) 0.50745(14) 0.08188(14) 0.0276(4) Uani 1 1 d . . . . .
N22 N 0.71739(17) 0.46081(13) 0.15923(14) 0.0263(4) Uani 1 1 d . . . . .
C201 C 0.8854(2) 0.36550(18) 0.05672(17) 0.0293(5) Uani 1 1 d . . . . .
C202 C 0.8334(2) 0.46374(17) 0.03027(17) 0.0278(5) Uani 1 1 d . . . . .
C203 C 0.8810(2) 0.51325(18) -0.06245(17) 0.0306(5) Uani 1 1 d . . . . .
C204 C 0.9568(2) 0.44276(19) -0.08873(18) 0.0322(5) Uani 1 1 d . . . . .
C205 C 0.9648(2) 0.35313(19) -0.01910(18) 0.0328(5) Uani 1 1 d . . . . .
C206 C 1.0358(2) 0.2761(2) -0.0330(2) 0.0400(6) Uani 1 1 d . . . . .
H206 H 1.042594 0.214901 0.012989 0.048 Uiso 1 1 calc R U . . .
C207 C 1.0983(3) 0.2924(2) -0.1188(2) 0.0463(7) Uani 1 1 d . . . . .
H207 H 1.148502 0.240624 -0.129841 0.056 Uiso 1 1 calc R U . . .
C208 C 1.0890(3) 0.3804(2) -0.1867(2) 0.0454(7) Uani 1 1 d . . . . .
H208 H 1.132495 0.387571 -0.243119 0.055 Uiso 1 1 calc R U . . .
C209 C 1.0167(2) 0.4596(2) -0.17424(19) 0.0380(6) Uani 1 1 d . . . . .
C210 C 0.9976(3) 0.5554(2) -0.2363(2) 0.0445(7) Uani 1 1 d . . . . .
H210 H 1.034638 0.571553 -0.295794 0.053 Uiso 1 1 calc R U . . .
C211 C 0.9261(3) 0.6238(2) -0.2104(2) 0.0437(7) Uani 1 1 d . . . . .
H211 H 0.915886 0.687053 -0.252445 0.052 Uiso 1 1 calc R U . . .
C212 C 0.8661(2) 0.60409(19) -0.12269(18) 0.0361(6) Uani 1 1 d . . . . .
H212 H 0.816905 0.653150 -0.106661 0.043 Uiso 1 1 calc R U . . .
C213 C 0.6706(2) 0.51557(17) 0.21394(17) 0.0292(5) Uani 1 1 d . . . . .
C214 C 0.6979(2) 0.4727(2) 0.30469(18) 0.0358(6) Uani 1 1 d . . . . .
H214 H 0.740502 0.409578 0.328054 0.043 Uiso 1 1 calc R U . . .
C215 C 0.6627(3) 0.5226(2) 0.36106(19) 0.0439(7) Uani 1 1 d . . . . .
H215 H 0.684000 0.494588 0.422361 0.053 Uiso 1 1 calc R U . . .
C216 C 0.5970(3) 0.6127(2) 0.3277(2) 0.0473(7) Uani 1 1 d . . . . .
H216 H 0.572103 0.646671 0.366160 0.057 Uiso 1 1 calc R U . . .
C217 C 0.5672(3) 0.6537(2) 0.2384(2) 0.0436(7) Uani 1 1 d . . . . .
H217 H 0.520223 0.715494 0.216970 0.052 Uiso 1 1 calc R U . . .
C218 C 0.6037(2) 0.60779(18) 0.17839(18) 0.0338(5) Uani 1 1 d . . . . .
C219 C 0.5697(3) 0.6573(2) 0.08184(19) 0.0436(7) Uani 1 1 d . . . . .
H21A H 0.503355 0.710771 0.076772 0.065 Uiso 1 1 calc R U . . .
H21B H 0.543578 0.613659 0.062269 0.065 Uiso 1 1 calc R U . . .
H21C H 0.639755 0.679753 0.043382 0.065 Uiso 1 1 calc R U . . .
O11 O 0.73502(18) 0.22919(15) 0.44194(14) 0.0457(5) Uani 1 1 d . U . . .
O12 O 0.9200(2) 0.2736(2) 0.4478(2) 0.0818(9) Uani 1 1 d . U . . .
O13 O 0.8843(3) 0.11592(19) 0.5407(2) 0.0892(10) Uani 1 1 d . U . . .
S1 S 0.83596(7) 0.21260(5) 0.49341(5) 0.04060(16) Uani 1 1 d . U . . .
C1 C 0.7678(4) 0.2505(3) 0.5847(2) 0.0646(9) Uani 1 1 d . U . . .
F11 F 0.7232(3) 0.34023(17) 0.55611(17) 0.0923(8) Uani 1 1 d . U . . .
F12 F 0.8480(3) 0.2334(2) 0.64408(18) 0.1086(10) Uani 1 1 d . U . . .
F13 F 0.6795(4) 0.2074(3) 0.6297(2) 0.1305(13) Uani 1 1 d . U . . .
O1A O 0.5725(3) -0.0227(2) 0.8533(3) 0.0932(10) Uani 1 1 d . U . . .
C1A C 0.6927(5) -0.0402(3) 0.8209(4) 0.0906(14) Uani 1 1 d . U . . .
H1AA H 0.745674 -0.023784 0.853489 0.109 Uiso 1 1 calc R U . . .
H1AB H 0.700635 -0.000626 0.755703 0.109 Uiso 1 1 calc R U . . .
C2A C 0.7312(5) -0.1406(3) 0.8342(4) 0.0926(14) Uani 1 1 d . U . . .
H2AA H 0.816770 -0.152716 0.814422 0.139 Uiso 1 1 calc R U . . .
H2AB H 0.682321 -0.155629 0.798498 0.139 Uiso 1 1 calc R U . . .
H2AC H 0.719973 -0.179735 0.898425 0.139 Uiso 1 1 calc R U . . .
C3A C 0.5288(5) 0.0715(3) 0.8411(4) 0.0994(16) Uani 1 1 d . U . . .
H3AA H 0.534639 0.111973 0.776010 0.119 Uiso 1 1 calc R U . . .
H3AB H 0.577724 0.090946 0.873973 0.119 Uiso 1 1 calc R U . . .
C4A C 0.4000(5) 0.0819(4) 0.8765(5) 0.124(2) Uani 1 1 d . U . . .
H4AA H 0.356941 0.145764 0.843661 0.187 Uiso 1 1 calc R U . . .
H4AB H 0.396658 0.070063 0.941142 0.187 Uiso 1 1 calc R U . . .
H4AC H 0.361688 0.036630 0.868068 0.187 Uiso 1 1 calc R U . . .
C1C C 1.0766(9) 0.3390(5) 0.5698(4) 0.094(3) Uani 0.5 1 d D . P A 1
H1CA H 1.024002 0.311138 0.548129 0.113 Uiso 0.5 1 calc R U P A 1
H1CB H 1.023039 0.376344 0.601976 0.113 Uiso 0.5 1 calc R U P A 1
Cl2 Cl 1.1652(3) 0.2499(2) 0.6467(2) 0.1027(9) Uani 0.5 1 d D . P A 1
Cl1 Cl 1.1405(2) 0.4138(2) 0.4786(2) 0.1060(9) Uani 0.5 1 d D . P A 1

loop_
_atom_site_aniso_label
_atom_site_aniso_U_11
_atom_site_aniso_U_22
_atom_site_aniso_U_33
_atom_site_aniso_U_23
_atom_site_aniso_U_13
_atom_site_aniso_U_12
Pd1 0.02314(10) 0.01993(10) 0.03000(11) -0.00691(7) -0.00126(7) -0.00209(7)
N11 0.0291(10) 0.0197(9) 0.0307(11) -0.0062(8) -0.0046(8) -0.0011(8)
N12 0.0240(9) 0.0257(10) 0.0273(10) -0.0084(8) -0.0007(8) -0.0021(8)
C101 0.0336(13) 0.0232(12) 0.0300(13) -0.0056(10) -0.0049(10) -0.0025(10)
C102 0.0286(12) 0.0284(12) 0.0277(12) -0.0070(10) -0.0019(10) -0.0040(10)
C103 0.0322(13) 0.0373(14) 0.0304(13) -0.0059(11) -0.0006(10) -0.0089(11)
C104 0.0406(14) 0.0365(15) 0.0330(14) -0.0057(11) -0.0010(11) -0.0151(12)
C105 0.0408(14) 0.0306(13) 0.0340(14) -0.0067(11) 0.0003(11) -0.0109(11)
C106 0.0558(18) 0.0299(14) 0.0418(16) -0.0072(12) -0.0011(13) -0.0106(13)
C107 0.069(2) 0.0323(16) 0.0528(19) -0.0070(14) -0.0045(16) -0.0187(15)
C108 0.067(2) 0.0422(18) 0.0474(18) -0.0030(14) -0.0012(16) -0.0311(16)
C109 0.0483(17) 0.0457(17) 0.0375(15) -0.0055(13) -0.0003(13) -0.0205(14)
C110 0.0451(17) 0.060(2) 0.0450(17) -0.0048(15) 0.0010(14) -0.0307(16)
C111 0.0317(14) 0.065(2) 0.0449(17) -0.0110(15) 0.0019(12) -0.0143(14)
C112 0.0331(14) 0.0458(16) 0.0381(15) -0.0107(13) 0.0000(11) -0.0065(12)
C113 0.0314(12) 0.0195(11) 0.0329(13) -0.0066(9) 0.0005(10) -0.0028(10)
C114 0.0362(13) 0.0277(13) 0.0387(14) -0.0097(11) -0.0051(11) 0.0002(11)
C115 0.0384(14) 0.0337(15) 0.0451(16) -0.0131(12) -0.0052(12) 0.0055(12)
C116 0.0469(16) 0.0325(14) 0.0436(16) -0.0161(12) 0.0052(13) 0.0014(12)
C117 0.0538(18) 0.0425(16) 0.0373(15) -0.0198(13) -0.0025(13) -0.0019(14)
C118 0.0429(15) 0.0304(14) 0.0353(14) -0.0094(11) -0.0066(12) -0.0028(12)
C119 0.063(2) 0.054(2) 0.0507(19) -0.0244(16) -0.0221(16) 0.0093(17)
C120 0.0511(18) 0.0492(18) 0.0553(19) -0.0281(15) -0.0225(15) 0.0144(14)
C121 0.069(2) 0.055(2) 0.065(2) -0.0353(18) 0.0001(18) 0.0133(18)
C122 0.0225(11) 0.0248(12) 0.0338(13) -0.0098(10) -0.0026(9) -0.0011(9)
C123 0.0269(12) 0.0388(15) 0.0383(14) -0.0178(12) -0.0020(10) -0.0041(11)
C124 0.0322(13) 0.0458(16) 0.0511(17) -0.0302(14) -0.0031(12) 0.0017(12)
C125 0.0311(13) 0.0361(15) 0.0601(18) -0.0250(14) -0.0132(13) 0.0068(11)
C126 0.0321(13) 0.0311(14) 0.0439(15) -0.0134(12) -0.0127(11) -0.0003(11)
C127 0.0243(11) 0.0284(12) 0.0374(13) -0.0127(10) -0.0057(10) -0.0039(10)
C128 0.0333(13) 0.0361(14) 0.0344(14) -0.0139(11) -0.0077(11) -0.0006(11)
C129 0.0398(15) 0.0514(18) 0.0343(14) -0.0188(13) 0.0010(12) -0.0053(13)
C130 0.056(2) 0.0468(19) 0.088(3) -0.0415(19) -0.0282(19) 0.0211(16)
O21 0.0264(8) 0.0244(9) 0.0397(10) -0.0088(8) 0.0023(7) -0.0011(7)
N21 0.0250(9) 0.0246(10) 0.0319(11) -0.0083(8) -0.0047(8) -0.0050(8)
N22 0.0245(9) 0.0203(9) 0.0319(11) -0.0077(8) -0.0044(8) -0.0021(8)
C201 0.0223(11) 0.0309(13) 0.0349(13) -0.0127(11) -0.0006(10) -0.0058(10)
C202 0.0242(11) 0.0253(12) 0.0325(13) -0.0083(10) -0.0042(9) -0.0058(9)
C203 0.0238(11) 0.0345(13) 0.0343(13) -0.0116(11) -0.0046(10) -0.0082(10)
C204 0.0251(11) 0.0376(14) 0.0360(13) -0.0138(11) -0.0020(10) -0.0103(11)
C205 0.0246(11) 0.0363(14) 0.0400(14) -0.0167(12) -0.0001(10) -0.0079(10)
C206 0.0308(13) 0.0399(15) 0.0511(17) -0.0215(13) 0.0008(12) -0.0045(12)
C207 0.0340(14) 0.0538(19) 0.0598(19) -0.0347(16) 0.0073(13) -0.0068(13)
C208 0.0364(14) 0.065(2) 0.0439(16) -0.0293(16) 0.0090(12) -0.0182(14)
C209 0.0290(12) 0.0517(17) 0.0366(14) -0.0178(13) 0.0021(11) -0.0146(12)
C210 0.0374(14) 0.060(2) 0.0349(15) -0.0123(14) 0.0013(12) -0.0191(14)
C211 0.0396(15) 0.0453(17) 0.0388(15) -0.0038(13) -0.0046(12) -0.0151(13)
C212 0.0325(13) 0.0350(14) 0.0377(14) -0.0083(11) -0.0043(11) -0.0095(11)
C213 0.0287(12) 0.0254(12) 0.0348(13) -0.0122(10) -0.0012(10) -0.0069(10)
C214 0.0369(14) 0.0341(14) 0.0358(14) -0.0107(11) -0.0032(11) -0.0097(11)
C215 0.0523(17) 0.0506(18) 0.0293(14) -0.0134(13) -0.0004(12) -0.0155(14)
C216 0.0607(19) 0.0471(17) 0.0414(16) -0.0244(14) 0.0047(14) -0.0151(15)
C217 0.0512(17) 0.0304(14) 0.0475(17) -0.0167(13) -0.0011(14) -0.0024(13)
C218 0.0355(13) 0.0275(13) 0.0377(14) -0.0126(11) -0.0022(11) -0.0044(11)
C219 0.0519(17) 0.0315(14) 0.0388(15) -0.0106(12) -0.0078(13) 0.0061(13)
O11 0.0426(11) 0.0484(12) 0.0466(12) -0.0194(10) -0.0098(9) -0.0027(9)
O12 0.0583(16) 0.109(2) 0.093(2) -0.0446(18) 0.0164(14) -0.0438(16)
O13 0.138(3) 0.0512(16) 0.0712(17) -0.0299(14) -0.0536(18) 0.0364(17)
S1 0.0403(4) 0.0391(4) 0.0403(4) -0.0153(3) -0.0082(3) 0.0004(3)
C1 0.095(3) 0.0536(19) 0.0492(18) -0.0250(16) -0.0073(18) -0.0098(19)
F11 0.142(2) 0.0586(14) 0.0747(15) -0.0403(12) -0.0227(15) 0.0215(14)
F12 0.161(3) 0.100(2) 0.0789(16) -0.0549(15) -0.0617(17) 0.0204(18)
F13 0.181(3) 0.148(3) 0.089(2) -0.068(2) 0.077(2) -0.091(2)
O1A 0.0733(19) 0.0532(17) 0.139(3) -0.0221(17) -0.0028(19) -0.0141(14)
C1A 0.088(3) 0.062(3) 0.111(3) -0.026(2) -0.005(3) -0.006(2)
C2A 0.100(3) 0.058(3) 0.104(4) -0.019(2) -0.017(3) 0.001(2)
C3A 0.085(3) 0.054(2) 0.149(4) -0.034(3) 0.005(3) -0.011(2)
C4A 0.093(3) 0.074(3) 0.184(5) -0.035(3) 0.016(4) -0.015(3)
C1C 0.080(6) 0.135(9) 0.102(7) -0.078(7) 0.005(5) -0.033(6)
Cl2 0.1023(19) 0.0971(19) 0.131(2) -0.0743(18) 0.0167(17) -0.0188(15)
Cl1 0.0763(15) 0.134(2) 0.123(2) -0.0724(19) 0.0399(15) -0.0348(15)

loop_
_atom_type_symbol
_atom_type_description
_atom_type_scat_dispersion_real
_atom_type_scat_dispersion_imag
_atom_type_scat_source
C C 0.0033 0.0016 'International Tables Vol C Tables 4.2.6.8 and 6.1.1.4'
H H 0.0000 0.0000 'International Tables Vol C Tables 4.2.6.8 and 6.1.1.4'
N N 0.0061 0.0033 'International Tables Vol C Tables 4.2.6.8 and 6.1.1.4'
O O 0.0106 0.0060 'International Tables Vol C Tables 4.2.6.8 and 6.1.1.4'
F F 0.0171 0.0103 'International Tables Vol C Tables 4.2.6.8 and 6.1.1.4'
S S 0.1246 0.1234 'International Tables Vol C Tables 4.2.6.8 and 6.1.1.4'
Pd Pd -0.9988 1.0072 'International Tables Vol C Tables 4.2.6.8 and 6.1.1.4'
Cl Cl 0.1484 0.1585 'International Tables Vol C Tables 4.2.6.8 and 6.1.1.4'

loop_
_geom_angle_atom_site_label_1
_geom_angle_atom_site_label_2
_geom_angle_atom_site_label_3
_geom_angle
_geom_angle_site_symmetry_1
_geom_angle_site_symmetry_3
_geom_angle_publ_flag
N11 Pd1 N12 81.07(8) . . yes
O21 Pd1 N11 87.68(7) . . yes
O21 Pd1 N12 165.75(8) . . yes
O21 Pd1 N22 92.24(7) . . yes
N22 Pd1 N11 177.60(8) . . yes
N22 Pd1 N12 98.64(8) . . yes
C101 N11 Pd1 112.80(16) . . ?
C101 N11 C113 120.6(2) . . ?
C113 N11 Pd1 126.29(16) . . ?
C102 N12 Pd1 111.96(16) . . ?
C102 N12 C122 120.7(2) . . ?
C122 N12 Pd1 125.82(15) . . ?
N11 C101 C102 116.7(2) . . ?
N11 C101 C105 134.4(2) . . ?
C105 C101 C102 108.2(2) . . ?
N12 C102 C101 117.1(2) . . ?
N12 C102 C103 135.3(2) . . ?
C103 C102 C101 107.1(2) . . ?
C104 C103 C102 105.4(2) . . ?
C112 C103 C102 135.3(3) . . ?
C112 C103 C104 119.3(3) . . ?
C103 C104 C105 114.3(2) . . ?
C109 C104 C103 123.5(3) . . ?
C109 C104 C105 122.3(3) . . ?
C104 C105 C101 105.0(2) . . ?
C106 C105 C101 135.0(3) . . ?
C106 C105 C104 120.0(3) . . ?
C105 C106 H106 121.1 . . ?
C105 C106 C107 117.8(3) . . ?
C107 C106 H106 121.1 . . ?
C106 C107 H107 118.9 . . ?
C108 C107 C106 122.3(3) . . ?
C108 C107 H107 118.9 . . ?
C107 C108 H108 119.3 . . ?
C107 C108 C109 121.5(3) . . ?
C109 C108 H108 119.3 . . ?
C104 C109 C108 116.2(3) . . ?
C104 C109 C110 115.2(3) . . ?
C108 C109 C110 128.6(3) . . ?
C109 C110 H110 119.2 . . ?
C111 C110 C109 121.7(3) . . ?
C111 C110 H110 119.2 . . ?
C110 C111 H111 118.8 . . ?
C110 C111 C112 122.5(3) . . ?
C112 C111 H111 118.8 . . ?
C103 C112 C111 117.9(3) . . ?
C103 C112 H112 121.1 . . ?
C111 C112 H112 121.1 . . ?
C114 C113 N11 119.4(2) . . ?
C114 C113 C118 122.6(2) . . ?
C118 C113 N11 118.0(2) . . ?
C113 C114 C120 120.9(2) . . ?
C115 C114 C113 117.3(3) . . ?
C115 C114 C120 121.8(3) . . ?
C114 C115 H115 119.0 . . ?
C116 C115 C114 121.9(3) . . ?
C116 C115 H115 119.0 . . ?
C115 C116 C121 120.8(3) . . ?
C117 C116 C115 118.7(3) . . ?
C117 C116 C121 120.6(3) . . ?
C116 C117 H117 118.9 . . ?
C116 C117 C118 122.2(3) . . ?
C118 C117 H117 118.9 . . ?
C113 C118 C119 121.5(2) . . ?
C117 C118 C113 117.1(3) . . ?
C117 C118 C119 121.4(3) . . ?
C118 C119 H11A 109.5 . . ?
C118 C119 H11B 109.5 . . ?
C118 C119 H11C 109.5 . . ?
H11A C119 H11B 109.5 . . ?
H11A C119 H11C 109.5 . . ?
H11B C119 H11C 109.5 . . ?
C114 C120 H12A 109.5 . . ?
C114 C120 H12B 109.5 . . ?
C114 C120 H12C 109.5 . . ?
H12A C120 H12B 109.5 . . ?
H12A C120 H12C 109.5 . . ?
H12B C120 H12C 109.5 . . ?
C116 C121 H12D 109.5 . . ?
C116 C121 H12E 109.5 . . ?
C116 C121 H12F 109.5 . . ?
H12D C121 H12E 109.5 . . ?
H12D C121 H12F 109.5 . . ?
H12E C121 H12F 109.5 . . ?
C123 C122 N12 121.3(2) . . ?
C127 C122 N12 115.8(2) . . ?
C127 C122 C123 122.8(2) . . ?
C122 C123 C129 122.4(2) . . ?
C124 C123 C122 116.7(2) . . ?
C124 C123 C129 120.9(2) . . ?
C123 C124 H124 118.8 . . ?
C123 C124 C125 122.5(2) . . ?
C125 C124 H124 118.8 . . ?
C124 C125 C130 120.9(3) . . ?
C126 C125 C124 118.4(2) . . ?
C126 C125 C130 120.7(3) . . ?
C125 C126 H126 119.2 . . ?
C127 C126 C125 121.5(3) . . ?
C127 C126 H126 119.2 . . ?
C122 C127 C128 121.4(2) . . ?
C126 C127 C122 118.0(2) . . ?
C126 C127 C128 120.5(2) . . ?
C127 C128 H12G 109.5 . . ?
C127 C128 H12H 109.5 . . ?
C127 C128 H12I 109.5 . . ?
H12G C128 H12H 109.5 . . ?
H12G C128 H12I 109.5 . . ?
H12H C128 H12I 109.5 . . ?
C123 C129 H12J 109.5 . . ?
C123 C129 H12K 109.5 . . ?
C123 C129 H12L 109.5 . . ?
H12J C129 H12K 109.5 . . ?
H12J C129 H12L 109.5 . . ?
H12K C129 H12L 109.5 . . ?
C125 C130 H13A 109.5 . . ?
C125 C130 H13B 109.5 . . ?
C125 C130 H13C 109.5 . . ?
H13A C130 H13B 109.5 . . ?
H13A C130 H13C 109.5 . . ?
H13B C130 H13C 109.5 . . ?
C201 O21 Pd1 116.76(15) . . ?
N22 N21 C202 121.0(2) . . ?
N21 N22 Pd1 124.07(15) . . ?
N21 N22 C213 113.59(19) . . ?
C213 N22 Pd1 122.03(15) . . ?
O21 C201 C202 127.5(2) . . ?
O21 C201 C205 124.6(2) . . ?
C202 C201 C205 107.9(2) . . ?
N21 C202 C201 127.8(2) . . ?
N21 C202 C203 123.6(2) . . ?
C201 C202 C203 107.9(2) . . ?
C204 C203 C202 105.6(2) . . ?
C212 C203 C202 135.6(2) . . ?
C212 C203 C204 118.8(2) . . ?
C205 C204 C203 112.2(2) . . ?
C209 C204 C203 124.2(3) . . ?
C209 C204 C205 123.6(2) . . ?
C204 C205 C201 106.3(2) . . ?
C206 C205 C201 133.7(3) . . ?
C206 C205 C204 119.9(2) . . ?
C205 C206 H206 121.5 . . ?
C205 C206 C207 117.1(3) . . ?
C207 C206 H206 121.5 . . ?
C206 C207 H207 118.7 . . ?
C208 C207 C206 122.5(3) . . ?
C208 C207 H207 118.7 . . ?
C207 C208 H208 119.3 . . ?
C207 C208 C209 121.4(3) . . ?
C209 C208 H208 119.3 . . ?
C204 C209 C208 115.5(3) . . ?
C204 C209 C210 115.6(3) . . ?
C208 C209 C210 128.9(3) . . ?
C209 C210 H210 119.9 . . ?
C211 C210 C209 120.2(3) . . ?
C211 C210 H210 119.9 . . ?
C210 C211 H211 118.6 . . ?
C210 C211 C212 122.7(3) . . ?
C212 C211 H211 118.6 . . ?
C203 C212 C211 118.5(3) . . ?
C203 C212 H212 120.8 . . ?
C211 C212 H212 120.8 . . ?
C214 C213 N22 116.0(2) . . ?
C214 C213 C218 121.2(2) . . ?
C218 C213 N22 122.7(2) . . ?
C213 C214 H214 120.1 . . ?
C215 C214 C213 119.8(3) . . ?
C215 C214 H214 120.1 . . ?
C214 C215 H215 120.1 . . ?
C216 C215 C214 119.8(3) . . ?
C216 C215 H215 120.1 . . ?
C215 C216 H216 120.0 . . ?
C215 C216 C217 120.1(3) . . ?
C217 C216 H216 120.0 . . ?
C216 C217 H217 118.8 . . ?
C216 C217 C218 122.4(3) . . ?
C218 C217 H217 118.8 . . ?
C213 C218 C219 123.8(2) . . ?
C217 C218 C213 116.7(3) . . ?
C217 C218 C219 119.5(2) . . ?
C218 C219 H21A 109.5 . . ?
C218 C219 H21B 109.5 . . ?
C218 C219 H21C 109.5 . . ?
H21A C219 H21B 109.5 . . ?
H21A C219 H21C 109.5 . . ?
H21B C219 H21C 109.5 . . ?
O11 S1 O12 113.73(16) . . ?
O11 S1 C1 102.88(17) . . ?
O12 S1 C1 103.62(19) . . ?
O13 S1 O11 114.17(17) . . ?
O13 S1 O12 117.4(2) . . ?
O13 S1 C1 102.45(18) . . ?
F11 C1 S1 112.7(3) . . ?
F11 C1 F12 106.6(3) . . ?
F11 C1 F13 106.7(4) . . ?
F12 C1 S1 111.3(3) . . ?
F13 C1 S1 112.4(3) . . ?
F13 C1 F12 106.7(4) . . ?
C1A O1A C3A 113.4(4) . . ?
O1A C1A H1AA 109.6 . . ?
O1A C1A H1AB 109.6 . . ?
O1A C1A C2A 110.2(4) . . ?
H1AA C1A H1AB 108.1 . . ?
C2A C1A H1AA 109.6 . . ?
C2A C1A H1AB 109.6 . . ?
C1A C2A H2AA 109.5 . . ?
C1A C2A H2AB 109.5 . . ?
C1A C2A H2AC 109.5 . . ?
H2AA C2A H2AB 109.5 . . ?
H2AA C2A H2AC 109.5 . . ?
H2AB C2A H2AC 109.5 . . ?
O1A C3A H3AA 110.0 . . ?
O1A C3A H3AB 110.0 . . ?
O1A C3A C4A 108.6(4) . . ?
H3AA C3A H3AB 108.3 . . ?
C4A C3A H3AA 110.0 . . ?
C4A C3A H3AB 110.0 . . ?
C3A C4A H4AA 109.5 . . ?
C3A C4A H4AB 109.5 . . ?
C3A C4A H4AC 109.5 . . ?
H4AA C4A H4AB 109.5 . . ?
H4AA C4A H4AC 109.5 . . ?
H4AB C4A H4AC 109.5 . . ?
H1CA C1C H1CB 107.0 . . ?
Cl2 C1C H1CA 107.4 . . ?
Cl2 C1C H1CB 107.4 . . ?
Cl1 C1C H1CA 107.4 . . ?
Cl1 C1C H1CB 107.4 . . ?
Cl1 C1C Cl2 119.5(6) . . ?

loop_
_geom_bond_atom_site_label_1
_geom_bond_atom_site_label_2
_geom_bond_distance
_geom_bond_site_symmetry_2
_geom_bond_publ_flag
Pd1 N11 2.038(2) . yes
Pd1 N12 2.0558(19) . yes
Pd1 O21 1.9915(16) . yes
Pd1 N22 2.0135(19) . yes
N11 C101 1.283(3) . ?
N11 C113 1.442(3) . ?
N12 C102 1.287(3) . ?
N12 C122 1.443(3) . ?
C101 C102 1.495(3) . ?
C101 C105 1.460(4) . ?
C102 C103 1.469(3) . ?
C103 C104 1.417(4) . ?
C103 C112 1.381(4) . ?
C104 C105 1.421(4) . ?
C104 C109 1.405(4) . ?
C105 C106 1.376(4) . ?
C106 H106 0.9500 . ?
C106 C107 1.415(4) . ?
C107 H107 0.9500 . ?
C107 C108 1.367(5) . ?
C108 H108 0.9500 . ?
C108 C109 1.410(5) . ?
C109 C110 1.422(5) . ?
C110 H110 0.9500 . ?
C110 C111 1.360(5) . ?
C111 H111 0.9500 . ?
C111 C112 1.417(4) . ?
C112 H112 0.9500 . ?
C113 C114 1.394(4) . ?
C113 C118 1.398(4) . ?
C114 C115 1.389(4) . ?
C114 C120 1.502(4) . ?
C115 H115 0.9500 . ?
C115 C116 1.388(4) . ?
C116 C117 1.382(4) . ?
C116 C121 1.516(4) . ?
C117 H117 0.9500 . ?
C117 C118 1.389(4) . ?
C118 C119 1.501(4) . ?
C119 H11A 0.9800 . ?
C119 H11B 0.9800 . ?
C119 H11C 0.9800 . ?
C120 H12A 0.9800 . ?
C120 H12B 0.9800 . ?
C120 H12C 0.9800 . ?
C121 H12D 0.9800 . ?
C121 H12E 0.9800 . ?
C121 H12F 0.9800 . ?
C122 C123 1.396(4) . ?
C122 C127 1.395(3) . ?
C123 C124 1.392(4) . ?
C123 C129 1.503(4) . ?
C124 H124 0.9500 . ?
C124 C125 1.394(4) . ?
C125 C126 1.389(4) . ?
C125 C130 1.501(4) . ?
C126 H126 0.9500 . ?
C126 C127 1.388(3) . ?
C127 C128 1.508(3) . ?
C128 H12G 0.9800 . ?
C128 H12H 0.9800 . ?
C128 H12I 0.9800 . ?
C129 H12J 0.9800 . ?
C129 H12K 0.9800 . ?
C129 H12L 0.9800 . ?
C130 H13A 0.9800 . ?
C130 H13B 0.9800 . ?
C130 H13C 0.9800 . ?
O21 C201 1.267(3) . ?
N21 N22 1.297(3) . ?
N21 C202 1.334(3) . ?
N22 C213 1.443(3) . ?
C201 C202 1.438(3) . ?
C201 C205 1.465(3) . ?
C202 C203 1.474(3) . ?
C203 C204 1.414(4) . ?
C203 C212 1.363(4) . ?
C204 C205 1.407(4) . ?
C204 C209 1.400(4) . ?
C205 C206 1.379(4) . ?
C206 H206 0.9500 . ?
C206 C207 1.417(4) . ?
C207 H207 0.9500 . ?
C207 C208 1.377(5) . ?
C208 H208 0.9500 . ?
C208 C209 1.404(4) . ?
C209 C210 1.430(4) . ?
C210 H210 0.9500 . ?
C210 C211 1.368(4) . ?
C211 H211 0.9500 . ?
C211 C212 1.427(4) . ?
C212 H212 0.9500 . ?
C213 C214 1.393(4) . ?
C213 C218 1.408(4) . ?
C214 H214 0.9500 . ?
C214 C215 1.393(4) . ?
C215 H215 0.9500 . ?
C215 C216 1.375(4) . ?
C216 H216 0.9500 . ?
C216 C217 1.380(4) . ?
C217 H217 0.9500 . ?
C217 C218 1.397(4) . ?
C218 C219 1.500(4) . ?
C219 H21A 0.9800 . ?
C219 H21B 0.9800 . ?
C219 H21C 0.9800 . ?
O11 S1 1.427(2) . ?
O12 S1 1.430(3) . ?
O13 S1 1.423(3) . ?
S1 C1 1.817(4) . ?
C1 F11 1.304(4) . ?
C1 F12 1.323(5) . ?
C1 F13 1.308(5) . ?
O1A C1A 1.399(6) . ?
O1A C3A 1.401(5) . ?
C1A H1AA 0.9900 . ?
C1A H1AB 0.9900 . ?
C1A C2A 1.481(6) . ?
C2A H2AA 0.9800 . ?
C2A H2AB 0.9800 . ?
C2A H2AC 0.9800 . ?
C3A H3AA 0.9900 . ?
C3A H3AB 0.9900 . ?
C3A C4A 1.492(7) . ?
C4A H4AA 0.9800 . ?
C4A H4AB 0.9800 . ?
C4A H4AC 0.9800 . ?
C1C H1CA 0.9900 . ?
C1C H1CB 0.9900 . ?
C1C Cl2 1.688(7) . ?
C1C Cl1 1.671(7) . ?
